data_7210380
loop_
_publ_author_name
'Du, Peng'
'Yang, Yan'
'Yang, Jin'
'Liu, Ying-Ying'
'Kan, Wei-Qiu'
'Ma, Jian-Fang'

_publ_section_title
;
 A series of MOFs based on a tricarboxylic acid and various N-donor
 ligands: syntheses, structures, and properties
;
_journal_issue 35
_journal_name_full CrystEngComm
_journal_page_first 6986
_journal_paper_doi 10.1039/c3ce40828k
_journal_volume 15
_journal_year 2013
_chemical_formula_moiety 'C88 H74 O40 Pb7'
_chemical_formula_sum 'C88 H74 O40 Pb7'
_chemical_formula_weight 3221.91
_chemical_name_systematic
;
 ?
;
_space_group_IT_number 2
_symmetry_cell_setting triclinic
_symmetry_space_group_name_Hall '-P 1'
_symmetry_space_group_name_H-M 'P -1'
_atom_sites_solution_hydrogens geom
_atom_sites_solution_primary direct
_atom_sites_solution_secondary difmap
_audit_creation_method SHELXL-97
_cell_angle_alpha 95.211(3)
_cell_angle_beta 91.367(3)
_cell_angle_gamma 111.342(3)
_cell_formula_units_Z 1
_cell_length_a 11.1595(4)
_cell_length_b 12.9301(4)
_cell_length_c 16.9715(7)
_cell_measurement_reflns_used 5361
_cell_measurement_temperature 293(2)
_cell_measurement_theta_max 29.1371
_cell_measurement_theta_min 3.0115
_cell_volume 2267.24(15)
_computing_cell_refinement CrysAlis
_computing_data_collection 'CrysAlis (Oxford Diffraction, 2006)'
_computing_data_reduction CrysAlis
_computing_structure_refinement 'SHELXL-97 (Sheldrick, 2008)'
_computing_structure_solution 'SHELXL-97 (Sheldrick, 2008)'
_diffrn_ambient_temperature 293(2)
_diffrn_detector_area_resol_mean 10.2375
_diffrn_measured_fraction_theta_full 0.997
_diffrn_measured_fraction_theta_max 0.997
_diffrn_measurement_device_type 'Oxford Diffraction Gemini R Ultra'
_diffrn_measurement_method '\w scan'
_diffrn_radiation_monochromator graphite
_diffrn_radiation_source 'fine-focus sealed tube'
_diffrn_radiation_type MoK\a
_diffrn_radiation_wavelength 0.71073
_diffrn_reflns_av_R_equivalents 0.0546
_diffrn_reflns_av_sigmaI/netI 0.0773
_diffrn_reflns_limit_h_max 12
_diffrn_reflns_limit_h_min -13
_diffrn_reflns_limit_k_max 15
_diffrn_reflns_limit_k_min -15
_diffrn_reflns_limit_l_max 20
_diffrn_reflns_limit_l_min -17
_diffrn_reflns_number 16692
_diffrn_reflns_theta_full 25.00
_diffrn_reflns_theta_max 25.02
_diffrn_reflns_theta_min 3.02
_exptl_absorpt_coefficient_mu 13.040
_exptl_absorpt_correction_T_max 0.1070
_exptl_absorpt_correction_T_min 0.0830
_exptl_absorpt_correction_type multi-scan
_exptl_absorpt_process_details
; 
CrysAlis (Oxford Diffraction, 2006)
;
_exptl_crystal_colour colourless
_exptl_crystal_density_diffrn 2.360
_exptl_crystal_density_method 'not measured'
_exptl_crystal_description block
_exptl_crystal_F_000 1496
_exptl_crystal_size_max 0.38
_exptl_crystal_size_mid 0.35
_exptl_crystal_size_min 0.31
_refine_diff_density_max 2.025
_refine_diff_density_min -2.247
_refine_diff_density_rms 0.238
_refine_ls_extinction_method none
_refine_ls_goodness_of_fit_ref 1.034
_refine_ls_hydrogen_treatment mixed
_refine_ls_matrix_type full
_refine_ls_number_parameters 642
_refine_ls_number_reflns 7999
_refine_ls_number_restraints 44
_refine_ls_restrained_S_all 1.040
_refine_ls_R_factor_all 0.0802
_refine_ls_R_factor_gt 0.0540
_refine_ls_shift/su_max 0.002
_refine_ls_shift/su_mean 0.000
_refine_ls_structure_factor_coef Fsqd
_refine_ls_weighting_details 'calc w=1/[\s^2^(Fo^2^)+(0.0693P)^2^+0.0000P] where P=(Fo^2^+2Fc^2^)/3'
_refine_ls_weighting_scheme calc
_refine_ls_wR_factor_gt 0.1238
_refine_ls_wR_factor_ref 0.1436
_reflns_number_gt 5930
_reflns_number_total 7999
_reflns_threshold_expression >2\s(I)
_cod_data_source_file c3ce40828k.txt
_cod_data_source_block Compound-5
_cod_depositor_comments
;
The following automatic conversions were performed:

'_symmetry_cell_setting' value 'Triclinic' changed to 'triclinic'
according to /home/saulius/struct/CIF-dictionaries/cif_core.dic
dictionary named 'cif_core.dic' version 2.4.2 from 2011-04-26.

Automatic conversion script
Id: cif_fix_values 1891 2012-01-12 08:04:46Z andrius 
;
_cod_original_cell_volume 2267.24(14)
_cod_original_sg_symbol_H-M P-1
_cod_database_code 7210380

loop_
_symmetry_equiv_pos_as_xyz
'x, y, z'
'-x, -y, -z'

loop_
_atom_site_label
_atom_site_type_symbol
_atom_site_fract_x
_atom_site_fract_y
_atom_site_fract_z
_atom_site_U_iso_or_equiv
_atom_site_adp_type
_atom_site_occupancy
_atom_site_symmetry_multiplicity
_atom_site_calc_flag
_atom_site_refinement_flags
Pb1 Pb 0.0000 0.0000 1.0000 0.04190(19) Uani 1 2 d SU
Pb2 Pb -0.30661(4) 0.05530(4) 0.95355(3) 0.04085(16) Uani 1 1 d D
Pb3 Pb -0.00486(4) 0.31322(4) 0.97757(3) 0.04792(17) Uani 1 1 d D
Pb4 Pb 0.10468(5) 0.56813(5) 0.61037(4) 0.0745(2) Uani 1 1 d .
C1 C -0.0027(13) 0.0935(12) 0.7502(7) 0.052(3) Uani 1 1 d .
C2 C 0.0371(13) 0.0228(12) 0.7015(8) 0.058(4) Uani 1 1 d .
H2 H 0.0246 -0.0482 0.7154 0.070 Uiso 1 1 calc R
C3 C 0.0941(14) 0.0544(12) 0.6338(8) 0.057(4) Uani 1 1 d .
C4 C 0.1138(12) 0.1600(11) 0.6121(8) 0.053(3) Uani 1 1 d .
H4 H 0.1548 0.1828 0.5662 0.063 Uiso 1 1 calc R
C5 C 0.0714(12) 0.2312(11) 0.6600(8) 0.049(3) Uani 1 1 d .
C6 C 0.0140(12) 0.1962(12) 0.7285(8) 0.054(4) Uani 1 1 d .
H6 H -0.0141 0.2439 0.7608 0.065 Uiso 1 1 calc R
C7 C -0.0627(14) 0.0562(13) 0.8282(8) 0.061(4) Uani 1 1 d .
C8 C 0.0870(13) 0.3432(13) 0.6357(10) 0.060(4) Uani 1 1 d .
C9 C 0.2379(15) 0.0195(10) 0.5407(9) 0.062(4) Uani 1 1 d .
H9A H 0.3087 0.0801 0.5697 0.074 Uiso 1 1 calc R
H9B H 0.2108 0.0472 0.4949 0.074 Uiso 1 1 calc R
C10 C 0.2797(13) -0.0761(11) 0.5148(8) 0.053(3) Uani 1 1 d .
C11 C 0.3594(16) -0.1055(13) 0.5649(10) 0.072(5) Uani 1 1 d .
H11 H 0.3884 -0.0660 0.6146 0.086 Uiso 1 1 calc R
C12 C 0.3951(15) -0.1947(13) 0.5397(10) 0.074(5) Uani 1 1 d .
H12 H 0.4502 -0.2137 0.5724 0.089 Uiso 1 1 calc R
C13 C 0.3492(12) -0.2567(10) 0.4659(9) 0.056(4) Uani 1 1 d .
C14 C 0.2662(13) -0.2298(10) 0.4195(9) 0.054(4) Uani 1 1 d .
H14 H 0.2315 -0.2725 0.3715 0.064 Uiso 1 1 calc R
C15 C 0.2324(12) -0.1366(10) 0.4443(7) 0.046(3) Uani 1 1 d .
H15 H 0.1775 -0.1172 0.4118 0.055 Uiso 1 1 calc R
C16 C 0.3906(14) -0.3520(12) 0.4410(12) 0.080(5) Uani 1 1 d .
C17 C 0.526(3) -0.336(2) 0.4755(19) 0.055(7) Uiso 0.50 1 d P
C17' C 0.517(3) -0.329(2) 0.4311(18) 0.048(6) Uiso 0.50 1 d P
C18 C 0.570(3) -0.420(3) 0.446(2) 0.070(9) Uiso 0.50 1 d P
C18' C 0.574(3) -0.403(3) 0.400(2) 0.061(8) Uiso 0.50 1 d P
C19 C 0.494(3) -0.515(3) 0.398(2) 0.073(9) Uiso 0.50 1 d P
C19' C 0.485(3) -0.503(3) 0.351(2) 0.068(8) Uiso 0.50 1 d P
C20 C 0.363(3) -0.537(3) 0.392(2) 0.075(9) Uiso 0.50 1 d P
C20' C 0.355(2) -0.525(2) 0.3477(17) 0.045(6) Uiso 0.50 1 d P
C21 C 0.3094(14) -0.4519(12) 0.4000(12) 0.084(6) Uani 1 1 d .
C22 C 0.1680(14) -0.4843(12) 0.3908(13) 0.080(6) Uani 1 1 d .
C23 C -0.3772(10) 0.3537(9) 1.0301(7) 0.034(3) Uani 1 1 d .
C24 C -0.4937(10) 0.2713(10) 1.0034(7) 0.041(3) Uani 1 1 d .
H24 H -0.4960 0.2091 0.9703 0.050 Uiso 1 1 calc R
C25 C -0.6071(10) 0.2821(10) 1.0265(8) 0.044(3) Uani 1 1 d .
C26 C -0.6048(11) 0.3758(10) 1.0717(7) 0.042(3) Uani 1 1 d .
H26 H -0.6816 0.3843 1.0842 0.051 Uiso 1 1 calc R
C27 C -0.4875(11) 0.4584(10) 1.0990(8) 0.046(3) Uani 1 1 d .
C28 C -0.3743(11) 0.4472(10) 1.0767(7) 0.043(3) Uani 1 1 d .
H28 H -0.2956 0.5033 1.0934 0.051 Uiso 1 1 calc R
C29 C -0.2523(11) 0.3442(10) 1.0028(8) 0.045(3) Uani 1 1 d .
C30 C -0.7359(11) 0.1920(10) 1.0010(7) 0.044(3) Uani 1 1 d .
C31 C -0.3936(15) 0.6336(13) 1.1748(12) 0.082(5) Uani 1 1 d .
H31A H -0.3303 0.6532 1.1350 0.098 Uiso 1 1 calc R
H31B H -0.3553 0.6134 1.2199 0.098 Uiso 1 1 calc R
C32 C -0.4315(14) 0.7356(13) 1.2009(9) 0.062(4) Uani 1 1 d .
C33 C -0.5587(16) 0.7189(12) 1.2071(9) 0.070(4) Uani 1 1 d .
H33 H -0.6206 0.6471 1.2034 0.084 Uiso 1 1 calc R
C34 C -0.5955(18) 0.8163(13) 1.2197(9) 0.076(5) Uani 1 1 d .
H34 H -0.6815 0.8081 1.2230 0.091 Uiso 1 1 calc R
C35 C -0.4985(14) 0.9215(11) 1.2267(7) 0.052(3) Uani 1 1 d .
C36 C -0.3682(15) 0.9314(12) 1.2222(8) 0.062(4) Uani 1 1 d .
H36 H -0.3028 1.0016 1.2293 0.074 Uiso 1 1 calc R
C37 C -0.3373(16) 0.8356(13) 1.2069(10) 0.078(5) Uani 1 1 d .
H37 H -0.2524 0.8420 1.2010 0.093 Uiso 1 1 calc R
C38 C -0.5333(10) 1.0228(10) 1.2367(7) 0.037(3) Uani 1 1 d .
C39 C -0.6294(14) 1.0275(11) 1.2868(8) 0.056(3) Uani 1 1 d .
H39 H -0.6712 0.9669 1.3145 0.067 Uiso 1 1 calc R
C40 C -0.6631(14) 1.1198(12) 1.2959(8) 0.061(4) Uani 1 1 d .
H40 H -0.7288 1.1205 1.3284 0.073 Uiso 1 1 calc R
C41 C -0.6008(13) 1.2093(12) 1.2577(8) 0.058(4) Uani 1 1 d .
H41 H -0.6236 1.2718 1.2641 0.069 Uiso 1 1 calc R
C42 C -0.5040(13) 1.2092(10) 1.2094(7) 0.049(3) Uani 1 1 d .
H42 H -0.4600 1.2726 1.1849 0.059 Uiso 1 1 calc R
C43 C -0.4712(11) 1.1159(10) 1.1967(7) 0.039(3) Uani 1 1 d .
C44 C -0.3731(11) 1.1198(12) 1.1364(7) 0.048(3) Uani 1 1 d .
O1 O -0.0996(10) 0.1256(10) 0.8669(6) 0.080(3) Uani 1 1 d U
O2 O -0.0642(9) -0.0324(8) 0.8495(5) 0.0567(12) Uani 1 1 d U
O3 O 0.0661(13) 0.4109(10) 0.6857(8) 0.097(4) Uani 1 1 d U
O4 O 0.1165(9) 0.3661(8) 0.5685(7) 0.064(3) Uani 1 1 d .
O5 O 0.1335(10) -0.0218(8) 0.5902(6) 0.069(3) Uani 1 1 d .
O6 O 0.1061(8) -0.4641(7) 0.4493(6) 0.061(3) Uani 1 1 d .
O7 O 0.1053(10) -0.5395(10) 0.3268(8) 0.096(4) Uani 1 1 d .
O8 O -0.1482(8) 0.4146(8) 1.0351(6) 0.063(3) Uani 1 1 d .
O9 O -0.2574(8) 0.2642(7) 0.9532(5) 0.055(2) Uani 1 1 d .
O10 O -0.8335(8) 0.2152(8) 0.9958(7) 0.074(3) Uani 1 1 d .
O11 O -0.7431(7) 0.0935(7) 0.9879(6) 0.054(2) Uani 1 1 d .
O12 O -0.4976(10) 0.5475(8) 1.1451(7) 0.081(4) Uani 1 1 d .
O13 O -0.4180(7) 1.0579(7) 1.0716(5) 0.048(2) Uani 1 1 d .
O14 O -0.265(2) 1.2017(18) 1.1387(13) 0.041(6) Uani 0.50 1 d PU
O14' O -0.257(2) 1.163(2) 1.1599(12) 0.043(6) Uani 0.50 1 d P
O2W O -0.134(3) 1.295(3) 1.2736(18) 0.125(10) Uani 0.50 1 d PU
O2W' O -0.169(2) 1.3784(18) 1.2296(12) 0.076(6) Uani 0.50 1 d PU
O3W O 0.0076(17) 0.2653(13) 0.4168(10) 0.151(6) Uani 1 1 d .
O4W O 0.1036(14) 0.2500(12) 1.2208(7) 0.102(4) Uani 1 1 d .
O5W O -0.0110(17) 0.5208(18) 1.1682(11) 0.060(6) Uani 0.50 1 d P
O5W' O 0.075(3) 0.590(2) 1.1707(14) 0.096(8) Uani 0.50 1 d P
O15 O -0.1134(7) 0.1496(7) 1.0291(5) 0.046(2) Uani 1 1 d D
H15O H -0.120(2) 0.151(2) 1.0790(7) 0.069 Uiso 1 1 d D
O1W O 0.0889(10) 0.3861(9) 1.1136(7) 0.076(3) Uani 1 1 d D
H1C H 0.025(9) 0.334(8) 1.1313(8) 0.114 Uiso 1 1 d D
H1D H 0.099(15) 0.452(4) 1.136(9) 0.114 Uiso 1 1 d D

loop_
_atom_site_aniso_label
_atom_site_aniso_U_11
_atom_site_aniso_U_22
_atom_site_aniso_U_33
_atom_site_aniso_U_23
_atom_site_aniso_U_13
_atom_site_aniso_U_12
Pb1 0.0282(3) 0.0534(4) 0.0445(4) 0.0045(3) 0.0038(3) 0.0155(3)
Pb2 0.0271(2) 0.0525(3) 0.0415(3) -0.0093(2) 0.00066(18) 0.0164(2)
Pb3 0.0335(3) 0.0480(3) 0.0656(3) 0.0018(3) 0.0080(2) 0.0197(2)
Pb4 0.0434(3) 0.0458(3) 0.1275(6) -0.0149(4) 0.0087(3) 0.0139(2)
C1 0.054(8) 0.071(10) 0.040(7) 0.012(7) 0.003(6) 0.033(7)
C2 0.060(9) 0.061(9) 0.059(9) -0.002(8) 0.009(7) 0.029(7)
C3 0.067(9) 0.057(9) 0.062(9) 0.009(8) 0.017(7) 0.038(7)
C4 0.043(7) 0.067(9) 0.055(8) -0.001(7) 0.015(6) 0.029(7)
C5 0.043(7) 0.057(8) 0.051(8) -0.002(7) 0.002(6) 0.026(6)
C6 0.048(8) 0.072(10) 0.049(8) -0.012(7) 0.008(6) 0.035(7)
C7 0.067(10) 0.074(10) 0.040(8) -0.006(8) 0.006(7) 0.026(8)
C8 0.053(8) 0.071(10) 0.069(10) -0.023(9) -0.002(7) 0.044(8)
C9 0.086(11) 0.035(7) 0.071(9) 0.011(7) 0.045(8) 0.026(7)
C10 0.051(8) 0.050(8) 0.053(8) -0.002(7) 0.021(7) 0.013(6)
C11 0.086(12) 0.059(10) 0.066(10) -0.017(9) -0.013(9) 0.029(9)
C12 0.063(10) 0.070(11) 0.080(11) -0.008(10) -0.018(8) 0.019(8)
C13 0.038(7) 0.031(7) 0.096(11) -0.006(7) 0.016(7) 0.013(6)
C14 0.057(9) 0.036(7) 0.064(9) 0.001(7) 0.023(7) 0.012(6)
C15 0.049(7) 0.052(8) 0.042(7) 0.017(7) 0.013(6) 0.023(6)
C16 0.042(8) 0.043(8) 0.151(16) -0.006(10) 0.017(9) 0.013(6)
C21 0.047(9) 0.037(8) 0.161(18) -0.018(10) 0.018(9) 0.015(7)
C22 0.041(8) 0.040(8) 0.147(17) -0.023(10) 0.022(10) 0.007(6)
C23 0.024(6) 0.033(6) 0.050(7) 0.013(6) 0.010(5) 0.013(5)
C24 0.027(6) 0.048(7) 0.054(7) 0.001(6) 0.002(5) 0.021(5)
C25 0.025(6) 0.037(7) 0.072(9) 0.012(6) -0.001(6) 0.014(5)
C26 0.040(7) 0.042(7) 0.052(7) 0.005(6) 0.015(6) 0.022(5)
C27 0.038(7) 0.034(6) 0.067(9) -0.005(6) 0.004(6) 0.016(5)
C28 0.030(6) 0.040(7) 0.057(8) 0.007(6) 0.005(5) 0.010(5)
C29 0.027(6) 0.044(7) 0.065(8) 0.001(7) 0.002(6) 0.015(5)
C30 0.037(7) 0.041(7) 0.057(8) 0.005(6) 0.020(6) 0.018(5)
C31 0.057(10) 0.065(10) 0.126(15) 0.006(11) 0.012(10) 0.026(8)
C32 0.048(9) 0.068(10) 0.072(10) 0.018(8) -0.001(7) 0.023(7)
C33 0.087(12) 0.046(9) 0.068(10) -0.002(8) 0.012(8) 0.014(8)
C34 0.106(14) 0.062(10) 0.063(10) 0.010(9) 0.014(9) 0.035(10)
C35 0.076(10) 0.051(8) 0.029(6) -0.012(6) -0.008(6) 0.029(7)
C36 0.067(10) 0.063(9) 0.064(9) -0.006(8) -0.007(7) 0.038(8)
C37 0.069(11) 0.067(10) 0.107(13) -0.016(10) -0.026(9) 0.044(9)
C38 0.035(6) 0.045(7) 0.038(6) 0.000(6) -0.006(5) 0.023(5)
C39 0.071(10) 0.049(8) 0.054(8) 0.018(7) 0.018(7) 0.025(7)
C40 0.074(10) 0.060(9) 0.057(9) 0.006(8) 0.034(8) 0.033(8)
C41 0.056(8) 0.066(9) 0.065(9) -0.004(8) 0.015(7) 0.041(8)
C42 0.068(9) 0.036(7) 0.043(7) 0.002(6) 0.007(6) 0.018(6)
C43 0.041(7) 0.045(7) 0.033(6) -0.014(6) 0.000(5) 0.022(6)
C44 0.035(7) 0.066(9) 0.044(7) -0.010(7) 0.007(6) 0.021(6)
O1 0.072(6) 0.090(7) 0.062(6) -0.005(5) 0.023(5) 0.013(5)
O2 0.0587(16) 0.0585(16) 0.0515(11) 0.0072(10) 0.0013(10) 0.0197(10)
O3 0.119(8) 0.088(7) 0.104(7) 0.003(6) 0.013(6) 0.063(6)
O4 0.057(6) 0.061(6) 0.082(7) 0.006(6) 0.022(5) 0.030(5)
O5 0.085(7) 0.053(6) 0.080(7) 0.014(5) 0.046(6) 0.034(5)
O6 0.048(5) 0.038(5) 0.095(7) 0.009(5) 0.026(5) 0.013(4)
O7 0.056(7) 0.086(8) 0.130(10) -0.035(8) 0.017(7) 0.019(6)
O8 0.034(5) 0.066(6) 0.082(7) -0.018(5) -0.004(4) 0.016(4)
O9 0.036(5) 0.057(6) 0.075(6) -0.007(5) 0.011(4) 0.024(4)
O10 0.028(5) 0.057(6) 0.136(10) 0.000(6) -0.004(5) 0.018(4)
O11 0.025(4) 0.054(6) 0.083(7) -0.003(5) 0.005(4) 0.018(4)
O12 0.063(7) 0.041(6) 0.138(10) -0.028(6) -0.005(6) 0.027(5)
O13 0.034(4) 0.065(6) 0.040(5) -0.015(5) 0.007(4) 0.018(4)
O14 0.042(9) 0.037(9) 0.039(10) -0.008(7) 0.001(7) 0.013(7)
O14' 0.026(10) 0.063(15) 0.033(11) 0.016(10) 0.004(8) 0.007(10)
O2W 0.114(12) 0.129(13) 0.117(12) -0.016(9) 0.005(9) 0.036(9)
O2W' 0.077(9) 0.077(9) 0.056(9) -0.003(8) 0.012(7) 0.008(7)
O3W 0.172(16) 0.099(11) 0.144(14) 0.041(11) 0.006(11) -0.002(10)
O4W 0.128(11) 0.116(11) 0.082(8) 0.016(8) 0.021(8) 0.066(9)
O5W 0.040(11) 0.062(13) 0.044(11) -0.019(10) 0.011(8) -0.015(9)
O5W' 0.16(3) 0.073(17) 0.065(15) -0.015(14) 0.026(17) 0.054(18)
O15 0.028(4) 0.061(5) 0.044(5) -0.011(4) -0.001(3) 0.015(4)
O1W 0.071(7) 0.068(7) 0.091(8) -0.018(6) -0.014(6) 0.036(6)

loop_
_atom_type_symbol
_atom_type_description
_atom_type_scat_dispersion_real
_atom_type_scat_dispersion_imag
_atom_type_scat_source
C C 0.0033 0.0016 'International Tables Vol C Tables 4.2.6.8 and 6.1.1.4'
H H 0.0000 0.0000 'International Tables Vol C Tables 4.2.6.8 and 6.1.1.4'
O O 0.0106 0.0060 'International Tables Vol C Tables 4.2.6.8 and 6.1.1.4'
Pb Pb -3.3944 10.1111 'International Tables Vol C Tables 4.2.6.8 and 6.1.1.4'

loop_
_geom_angle_atom_site_label_1
_geom_angle_atom_site_label_2
_geom_angle_atom_site_label_3
_geom_angle
_geom_angle_site_symmetry_1
_geom_angle_site_symmetry_3
O2 Pb1 O2 180.000(2) 2_557 .
O2 Pb1 O15 86.3(3) 2_557 .
O2 Pb1 O15 93.7(3) . .
O2 Pb1 O15 93.7(3) 2_557 2_557
O2 Pb1 O15 86.3(3) . 2_557
O15 Pb1 O15 180.000(2) . 2_557
O2 Pb1 O11 96.9(3) 2_557 2_457
O2 Pb1 O11 83.1(3) . 2_457
O15 Pb1 O11 66.3(2) . 2_457
O15 Pb1 O11 113.7(2) 2_557 2_457
O2 Pb1 O11 83.1(3) 2_557 1_655
O2 Pb1 O11 96.9(3) . 1_655
O15 Pb1 O11 113.7(2) . 1_655
O15 Pb1 O11 66.3(2) 2_557 1_655
O11 Pb1 O11 180.0(4) 2_457 1_655
O2 Pb1 O10 94.5(3) 2_557 2_457
O2 Pb1 O10 85.5(3) . 2_457
O15 Pb1 O10 112.7(3) . 2_457
O15 Pb1 O10 67.3(3) 2_557 2_457
O11 Pb1 O10 46.7(3) 2_457 2_457
O11 Pb1 O10 133.3(3) 1_655 2_457
O2 Pb1 O10 85.5(3) 2_557 1_655
O2 Pb1 O10 94.5(3) . 1_655
O15 Pb1 O10 67.3(3) . 1_655
O15 Pb1 O10 112.7(3) 2_557 1_655
O11 Pb1 O10 133.3(3) 2_457 1_655
O11 Pb1 O10 46.7(3) 1_655 1_655
O10 Pb1 O10 180.0(5) 2_457 1_655
O15 Pb2 O13 88.3(3) . 1_545
O15 Pb2 O11 75.6(3) . 2_457
O13 Pb2 O11 83.1(3) 1_545 2_457
O15 Pb2 O9 72.7(3) . .
O13 Pb2 O9 89.1(3) 1_545 .
O11 Pb2 O9 147.5(3) 2_457 .
O15 Pb2 O1 66.2(3) . .
O13 Pb2 O1 153.2(3) 1_545 .
O11 Pb2 O1 97.5(3) 2_457 .
O9 Pb2 O1 76.0(3) . .
O15 Pb3 O1W 86.0(3) . .
O15 Pb3 O8 94.8(3) . .
O1W Pb3 O8 75.7(3) . .
O15 Pb3 O9 71.2(3) . .
O1W Pb3 O9 116.8(3) . .
O8 Pb3 O9 50.0(2) . .
O15 Pb3 O10 74.1(3) . 1_655
O1W Pb3 O10 77.1(3) . 1_655
O8 Pb3 O10 151.2(3) . 1_655
O9 Pb3 O10 141.2(3) . 1_655
O6 Pb4 O3 84.7(4) 2_556 .
O6 Pb4 O2W 120.2(7) 2_556 2_577
O3 Pb4 O2W 95.0(9) . 2_577
O6 Pb4 O7 53.6(3) 2_556 2_556
O3 Pb4 O7 74.1(4) . 2_556
O2W Pb4 O7 68.9(7) 2_577 2_556
O6 Pb4 O4 77.6(3) 2_556 .
O3 Pb4 O4 49.8(3) . .
O2W Pb4 O4 141.2(9) 2_577 .
O7 Pb4 O4 108.2(4) 2_556 .
O6 Pb4 O6 68.2(3) 2_556 1_565
O3 Pb4 O6 119.0(3) . 1_565
O2W Pb4 O6 145.9(8) 2_577 1_565
O7 Pb4 O6 119.3(4) 2_556 1_565
O4 Pb4 O6 70.9(3) . 1_565
O6 Pb4 O2W' 126.0(5) 2_556 2_577
O3 Pb4 O2W' 64.8(6) . 2_577
O2W Pb4 O2W' 33.2(8) 2_577 2_577
O7 Pb4 O2W' 74.9(5) 2_556 2_577
O4 Pb4 O2W' 108.0(6) . 2_577
O6 Pb4 O2W' 165.6(5) 1_565 2_577
O6 Pb4 C22 26.7(4) 2_556 2_556
O3 Pb4 C22 79.2(5) . 2_556
O2W Pb4 C22 94.4(8) 2_577 2_556
O7 Pb4 C22 26.9(4) 2_556 2_556
O4 Pb4 C22 93.9(3) . 2_556
O6 Pb4 C22 93.5(5) 1_565 2_556
O2W' Pb4 C22 100.9(6) 2_577 2_556
C6 C1 C2 118.8(12) . .
C6 C1 C7 121.3(12) . .
C2 C1 C7 119.8(13) . .
C3 C2 C1 121.3(14) . .
C3 C2 H2 119.4 . .
C1 C2 H2 119.4 . .
C2 C3 O5 116.7(13) . .
C2 C3 C4 120.1(12) . .
O5 C3 C4 123.2(12) . .
C3 C4 C5 119.1(13) . .
C3 C4 H4 120.5 . .
C5 C4 H4 120.5 . .
C6 C5 C4 119.2(13) . .
C6 C5 C8 121.1(11) . .
C4 C5 C8 119.7(12) . .
C1 C6 C5 121.4(11) . .
C1 C6 H6 119.3 . .
C5 C6 H6 119.3 . .
O2 C7 O1 126.1(13) . .
O2 C7 C1 119.2(12) . .
O1 C7 C1 114.6(14) . .
O4 C8 O3 122.0(16) . .
O4 C8 C5 120.6(11) . .
O3 C8 C5 117.4(15) . .
O5 C9 C10 107.3(10) . .
O5 C9 H9A 110.3 . .
C10 C9 H9A 110.3 . .
O5 C9 H9B 110.3 . .
C10 C9 H9B 110.3 . .
H9A C9 H9B 108.5 . .
C15 C10 C11 120.6(12) . .
C15 C10 C9 119.0(14) . .
C11 C10 C9 120.3(13) . .
C12 C11 C10 118.9(13) . .
C12 C11 H11 120.5 . .
C10 C11 H11 120.5 . .
C11 C12 C13 121.1(15) . .
C11 C12 H12 119.5 . .
C13 C12 H12 119.5 . .
C14 C13 C12 118.9(12) . .
C14 C13 C16 121.8(14) . .
C12 C13 C16 119.2(15) . .
C13 C14 C15 120.0(12) . .
C13 C14 H14 120.0 . .
C15 C14 H14 120.0 . .
C10 C15 C14 120.3(13) . .
C10 C15 H15 119.8 . .
C14 C15 H15 119.8 . .
C17' C16 C21 113.9(15) . .
C17' C16 C13 118.2(16) . .
C21 C16 C13 123.6(13) . .
C17' C16 C17 30.2(14) . .
C21 C16 C17 122.5(15) . .
C13 C16 C17 113.3(15) . .
C17' C17 C18 84(4) . .
C17' C17 C16 61(3) . .
C18 C17 C16 113(2) . .
C17' C17 C18' 55(3) . .
C18 C17 C18' 29.3(16) . .
C16 C17 C18' 99(2) . .
C17 C17' C16 88(3) . .
C17 C17' C18' 98(4) . .
C16 C17' C18' 127(2) . .
C17 C17' C18 66(3) . .
C16 C17' C18 117(2) . .
C18' C17' C18 32.7(16) . .
C18' C18 C19 72(4) . .
C18' C18 C17 95(4) . .
C19 C18 C17 123(3) . .
C18' C18 C17' 65(3) . .
C19 C18 C17' 106(3) . .
C17 C18 C17' 30.2(15) . .
C18' C18 C19' 49(3) . .
C19 C18 C19' 24.1(19) . .
C17 C18 C19' 115(3) . .
C17' C18 C19' 90(2) . .
C18 C18' C19 73(4) . .
C18 C18' C17' 82(4) . .
C19 C18' C17' 113(3) . .
C18 C18' C19' 106(4) . .
C19 C18' C19' 34.1(18) . .
C17' C18' C19' 115(3) . .
C18 C18' C17 56(3) . .
C19 C18' C17 105(3) . .
C17' C18' C17 26.8(14) . .
C19' C18' C17 123(3) . .
C19' C19 C20 80(4) . .
C19' C19 C18 114(5) . .
C20 C19 C18 117(3) . .
C19' C19 C18' 79(4) . .
C20 C19 C18' 116(3) . .
C18 C19 C18' 35.0(18) . .
C19' C19 C20' 53(3) . .
C20 C19 C20' 27.0(17) . .
C18 C19 C20' 123(3) . .
C18' C19 C20' 105(3) . .
C19 C19' C20' 98(4) . .
C19 C19' C18' 67(4) . .
C20' C19' C18' 120(3) . .
C19 C19' C20 66(4) . .
C20' C19' C20 31.6(16) . .
C18' C19' C20 105(3) . .
C19 C19' C18 42(3) . .
C20' C19' C18 112(2) . .
C18' C19' C18 25.1(16) . .
C20 C19' C18 88(2) . .
C20' C20 C19 100(4) . .
C20' C20 C21 77(4) . .
C19 C20 C21 123(3) . .
C20' C20 C19' 66(4) . .
C19 C20 C19' 33.8(18) . .
C21 C20 C19' 113(3) . .
C20 C20' C19' 82(4) . .
C20 C20' C21 71(3) . .
C19' C20' C21 117(2) . .
C20 C20' C19 53(3) . .
C19' C20' C19 29.2(17) . .
C21 C20' C19 102(2) . .
C16 C21 C20 114.4(19) . .
C16 C21 C20' 123.8(15) . .
C20 C21 C20' 31.5(15) . .
C16 C21 C22 123.2(12) . .
C20 C21 C22 118.9(18) . .
C20' C21 C22 111.8(15) . .
O7 C22 O6 119.4(13) . .
O7 C22 C21 120.5(14) . .
O6 C22 C21 119.9(17) . .
O7 C22 Pb4 62.6(7) . 2_556
O6 C22 Pb4 56.9(7) . 2_556
C21 C22 Pb4 171.7(14) . 2_556
C28 C23 C24 120.1(10) . .
C28 C23 C29 120.1(10) . .
C24 C23 C29 119.6(10) . .
C23 C24 C25 119.3(10) . .
C23 C24 H24 120.3 . .
C25 C24 H24 120.3 . .
C26 C25 C24 120.7(11) . .
C26 C25 C30 118.5(10) . .
C24 C25 C30 120.8(11) . .
C25 C26 C27 119.9(10) . .
C25 C26 H26 120.0 . .
C27 C26 H26 120.0 . .
O12 C27 C28 126.0(11) . .
O12 C27 C26 114.6(10) . .
C28 C27 C26 119.4(10) . .
C23 C28 C27 120.4(10) . .
C23 C28 H28 119.8 . .
C27 C28 H28 119.8 . .
O9 C29 O8 123.2(10) . .
O9 C29 C23 119.3(10) . .
O8 C29 C23 117.4(10) . .
O10 C30 O11 120.5(11) . .
O10 C30 C25 120.3(10) . .
O11 C30 C25 119.1(10) . .
O12 C31 C32 109.9(12) . .
O12 C31 H31A 109.7 . .
C32 C31 H31A 109.7 . .
O12 C31 H31B 109.7 . .
C32 C31 H31B 109.7 . .
H31A C31 H31B 108.2 . .
C37 C32 C33 124.2(14) . .
C37 C32 C31 116.5(13) . .
C33 C32 C31 118.8(13) . .
C32 C33 C34 118.6(14) . .
C32 C33 H33 120.7 . .
C34 C33 H33 120.7 . .
C35 C34 C33 118.1(16) . .
C35 C34 H34 120.9 . .
C33 C34 H34 120.9 . .
C34 C35 C36 119.7(13) . .
C34 C35 C38 119.5(13) . .
C36 C35 C38 120.8(12) . .
C37 C36 C35 120.3(14) . .
C37 C36 H36 119.8 . .
C35 C36 H36 119.8 . .
C32 C37 C36 119.0(15) . .
C32 C37 H37 120.5 . .
C36 C37 H37 120.5 . .
C39 C38 C43 117.8(10) . .
C39 C38 C35 120.8(12) . .
C43 C38 C35 121.4(11) . .
C40 C39 C38 121.4(13) . .
C40 C39 H39 119.3 . .
C38 C39 H39 119.3 . .
C41 C40 C39 119.8(12) . .
C41 C40 H40 120.1 . .
C39 C40 H40 120.1 . .
C40 C41 C42 120.7(12) . .
C40 C41 H41 119.7 . .
C42 C41 H41 119.7 . .
C41 C42 C43 120.8(13) . .
C41 C42 H42 119.6 . .
C43 C42 H42 119.6 . .
C42 C43 C38 119.4(10) . .
C42 C43 C44 116.8(12) . .
C38 C43 C44 123.8(10) . .
O14' C44 O13 125.6(14) . .
O14' C44 O14 30.9(11) . .
O13 C44 O14 119.7(15) . .
O14' C44 C43 117.5(14) . .
O13 C44 C43 115.0(10) . .
O14 C44 C43 121.9(15) . .
C7 O1 Pb2 120.3(10) . .
C7 O2 Pb1 107.9(8) . .
C8 O3 Pb4 100.6(11) . .
C8 O4 Pb4 87.6(8) . .
C3 O5 C9 118.3(10) . .
C22 O6 Pb4 96.4(9) . 2_556
C22 O6 Pb4 145.4(11) . 1_545
Pb4 O6 Pb4 111.8(3) 2_556 1_545
C22 O7 Pb4 90.5(8) . 2_556
C29 O8 Pb3 95.4(7) . .
C29 O9 Pb2 136.8(9) . .
C29 O9 Pb3 90.9(6) . .
Pb2 O9 Pb3 92.1(3) . .
C30 O10 Pb3 166.2(9) . 1_455
C30 O10 Pb1 94.4(8) . 1_455
Pb3 O10 Pb1 99.2(3) 1_455 1_455
C30 O11 Pb2 143.3(9) . 2_457
C30 O11 Pb1 95.9(7) . 1_455
Pb2 O11 Pb1 95.3(3) 2_457 1_455
C31 O12 C27 121.5(11) . .
C44 O13 Pb2 126.9(8) . 1_565
O14' O14 C44 72(3) . .
O14 O14' C44 77(3) . .
O2W' O2W Pb4 84.4(14) . 2_577
O2W O2W' Pb4 62.4(12) . 2_577
Pb3 O15 Pb2 108.9(4) . .
Pb3 O15 Pb1 111.6(3) . .
Pb2 O15 Pb1 98.8(3) . .
Pb3 O15 H15O 118.8(15) . .
Pb2 O15 H15O 114.7(13) . .
Pb1 O15 H15O 102(3) . .
Pb3 O1W H1C 89.0(11) . .
Pb3 O1W H1D 124(10) . .
H1C O1W H1D 113(3) . .

loop_
_geom_bond_atom_site_label_1
_geom_bond_atom_site_label_2
_geom_bond_distance
_geom_bond_site_symmetry_2
Pb1 O2 2.591(9) 2_557
Pb1 O2 2.591(9) .
Pb1 O15 2.688(8) .
Pb1 O15 2.688(8) 2_557
Pb1 O11 2.697(8) 2_457
Pb1 O11 2.697(8) 1_655
Pb1 O10 2.735(10) 2_457
Pb1 O10 2.735(10) 1_655
Pb2 O15 2.335(7) .
Pb2 O13 2.387(7) 1_545
Pb2 O11 2.468(9) 2_457
Pb2 O9 2.554(9) .
Pb2 O1 2.684(10) .
Pb3 O15 2.287(9) .
Pb3 O1W 2.466(10) .
Pb3 O8 2.569(8) .
Pb3 O9 2.667(8) .
Pb3 O10 2.677(9) 1_655
Pb4 O6 2.388(9) 2_556
Pb4 O3 2.412(13) .
Pb4 O2W 2.45(3) 2_577
Pb4 O7 2.515(10) 2_556
Pb4 O4 2.695(9) .
Pb4 O6 2.729(10) 1_565
Pb4 O2W' 2.75(2) 2_577
Pb4 C22 2.833(14) 2_556
C1 C6 1.36(2) .
C1 C2 1.377(17) .
C1 C7 1.535(19) .
C2 C3 1.349(19) .
C2 H2 0.9300 .
C3 O5 1.383(14) .
C3 C4 1.387(19) .
C4 C5 1.389(15) .
C4 H4 0.9300 .
C5 C6 1.374(19) .
C5 C8 1.49(2) .
C6 H6 0.9300 .
C7 O2 1.226(17) .
C7 O1 1.257(16) .
C8 O4 1.226(18) .
C8 O3 1.250(15) .
C9 O5 1.422(15) .
C9 C10 1.507(17) .
C9 H9A 0.9700 .
C9 H9B 0.9700 .
C10 C15 1.350(17) .
C10 C11 1.39(2) .
C11 C12 1.39(2) .
C11 H11 0.9300 .
C12 C13 1.40(2) .
C12 H12 0.9300 .
C13 C14 1.360(19) .
C13 C16 1.496(17) .
C14 C15 1.420(16) .
C14 H14 0.9300 .
C15 H15 0.9300 .
C16 C17' 1.35(3) .
C16 C21 1.39(2) .
C16 C17 1.54(3) .
C17 C17' 0.77(3) .
C17 C18 1.41(4) .
C17 C18' 1.70(4) .
C17' C18' 1.40(4) .
C17' C18 1.53(4) .
C18 C18' 0.83(4) .
C18 C19 1.39(4) .
C18 C19' 1.89(5) .
C18' C19 1.39(4) .
C18' C19' 1.48(4) .
C19 C19' 0.84(4) .
C19 C20 1.38(4) .
C19 C20' 1.71(4) .
C19' C20' 1.38(4) .
C19' C20 1.49(5) .
C20 C20' 0.79(4) .
C20 C21 1.43(4) .
C20' C21 1.47(3) .
C21 C22 1.48(2) .
C22 O7 1.28(2) .
C22 O6 1.283(18) .
C22 Pb4 2.833(14) 2_556
C23 C28 1.374(15) .
C23 C24 1.381(15) .
C23 C29 1.522(14) .
C24 C25 1.385(15) .
C24 H24 0.9300 .
C25 C26 1.365(15) .
C25 C30 1.506(16) .
C26 C27 1.391(16) .
C26 H26 0.9300 .
C27 O12 1.373(13) .
C27 C28 1.380(15) .
C28 H28 0.9300 .
C29 O9 1.256(13) .
C29 O8 1.260(14) .
C30 O10 1.234(13) .
C30 O11 1.246(13) .
C31 O12 1.331(17) .
C31 C32 1.56(2) .
C31 H31A 0.9700 .
C31 H31B 0.9700 .
C32 C37 1.33(2) .
C32 C33 1.364(19) .
C33 C34 1.46(2) .
C33 H33 0.9300 .
C34 C35 1.39(2) .
C34 H34 0.9300 .
C35 C36 1.418(18) .
C35 C38 1.493(16) .
C36 C37 1.406(18) .
C36 H36 0.9300 .
C37 H37 0.9300 .
C38 C39 1.399(17) .
C38 C43 1.398(17) .
C39 C40 1.373(18) .
C39 H39 0.9300 .
C40 C41 1.35(2) .
C40 H40 0.9300 .
C41 C42 1.371(17) .
C41 H41 0.9300 .
C42 C43 1.383(16) .
C42 H42 0.9300 .
C43 C44 1.506(16) .
C44 O14' 1.25(2) .
C44 O13 1.275(14) .
C44 O14 1.28(3) .
O6 Pb4 2.388(9) 2_556
O6 Pb4 2.729(10) 1_545
O7 Pb4 2.515(10) 2_556
O10 Pb3 2.677(9) 1_455
O10 Pb1 2.735(10) 1_455
O11 Pb2 2.468(9) 2_457
O11 Pb1 2.697(8) 1_455
O13 Pb2 2.387(7) 1_565
O14 O14' 0.68(2) .
O2W O2W' 1.52(4) .
O2W Pb4 2.45(3) 2_577
O2W' Pb4 2.75(2) 2_577
O5W O5W' 1.04(3) .
O15 H15O 0.850(10) .
O1W H1C 0.87(2) .
O1W H1D 0.87(2) .

loop_
_geom_hbond_atom_site_label_D
_geom_hbond_atom_site_label_H
_geom_hbond_atom_site_label_A
_geom_hbond_distance_DH
_geom_hbond_distance_HA
_geom_hbond_distance_DA
_geom_hbond_angle_DHA
O1W H1D O5W 0.87(2) 1.83(11) 2.51(2) 134(14)
O1W H1D O5W' 0.87(2) 1.94(6) 2.78(2) 164(17)

loop_
_geom_torsion_atom_site_label_1
_geom_torsion_atom_site_label_2
_geom_torsion_atom_site_label_3
_geom_torsion_atom_site_label_4
_geom_torsion
_geom_torsion_site_symmetry_1
_geom_torsion_site_symmetry_4
C6 C1 C2 C3 1(2) . .
C7 C1 C2 C3 -177.8(14) . .
C1 C2 C3 O5 178.4(12) . .
C1 C2 C3 C4 0(2) . .
C2 C3 C4 C5 -1(2) . .
O5 C3 C4 C5 -179.6(12) . .
C3 C4 C5 C6 2(2) . .
C3 C4 C5 C8 -177.4(13) . .
C2 C1 C6 C5 -1(2) . .
C7 C1 C6 C5 177.9(12) . .
C4 C5 C6 C1 0(2) . .
C8 C5 C6 C1 178.7(12) . .
C6 C1 C7 O2 -172.7(13) . .
C2 C1 C7 O2 6(2) . .
C6 C1 C7 O1 3(2) . .
C2 C1 C7 O1 -177.8(13) . .
C6 C5 C8 O4 -166.8(13) . .
C4 C5 C8 O4 12(2) . .
C6 C5 C8 O3 12(2) . .
C4 C5 C8 O3 -169.3(13) . .
O5 C9 C10 C15 95.5(15) . .
O5 C9 C10 C11 -80.7(17) . .
C15 C10 C11 C12 3(2) . .
C9 C10 C11 C12 179.3(14) . .
C10 C11 C12 C13 -2(2) . .
C11 C12 C13 C14 -2(2) . .
C11 C12 C13 C16 179.8(15) . .
C12 C13 C14 C15 3(2) . .
C16 C13 C14 C15 -178.1(12) . .
C11 C10 C15 C14 -2(2) . .
C9 C10 C15 C14 -177.7(11) . .
C13 C14 C15 C10 -1.8(19) . .
C14 C13 C16 C17' 118(2) . .
C12 C13 C16 C17' -63(3) . .
C14 C13 C16 C21 -37(3) . .
C12 C13 C16 C21 141.4(19) . .
C14 C13 C16 C17 151.3(19) . .
C12 C13 C16 C17 -30(2) . .
C21 C16 C17 C17' 82(4) . .
C13 C16 C17 C17' -106(4) . .
C17' C16 C17 C18 -68(4) . .
C21 C16 C17 C18 14(4) . .
C13 C16 C17 C18 -174(2) . .
C17' C16 C17 C18' -41(3) . .
C21 C16 C17 C18' 41(3) . .
C13 C16 C17 C18' -147.5(19) . .
C18 C17 C17' C16 121(2) . .
C18' C17 C17' C16 128(3) . .
C18 C17 C17' C18' -6(3) . .
C16 C17 C17' C18' -128(3) . .
C16 C17 C17' C18 -121(2) . .
C18' C17 C17' C18 6(3) . .
C21 C16 C17' C17 -114(4) . .
C13 C16 C17' C17 88(4) . .
C21 C16 C17' C18' -15(4) . .
C13 C16 C17' C18' -172(3) . .
C17 C16 C17' C18' 99(5) . .
C21 C16 C17' C18 -52(3) . .
C13 C16 C17' C18 150(2) . .
C17 C16 C17' C18 62(4) . .
C17' C17 C18 C18' 11(5) . .
C16 C17 C18 C18' 66(4) . .
C17' C17 C18 C19 -61(5) . .
C16 C17 C18 C19 -6(5) . .
C18' C17 C18 C19 -72(4) . .
C16 C17 C18 C17' 55(3) . .
C18' C17 C18 C17' -11(5) . .
C17' C17 C18 C19' -35(4) . .
C16 C17 C18 C19' 20(4) . .
C18' C17 C18 C19' -46(3) . .
C17 C17' C18 C18' -168(5) . .
C16 C17' C18 C18' 117(4) . .
C17 C17' C18 C19 130(4) . .
C16 C17' C18 C19 56(4) . .
C18' C17' C18 C19 -62(4) . .
C16 C17' C18 C17 -75(4) . .
C18' C17' C18 C17 168(5) . .
C17 C17' C18 C19' 148(4) . .
C16 C17' C18 C19' 74(3) . .
C18' C17' C18 C19' -43(3) . .
C17 C18 C18' C19 -124(3) . .
C17' C18 C18' C19 -118(2) . .
C19' C18 C18' C19 -4(3) . .
C19 C18 C18' C17' 118(2) . .
C17 C18 C18' C17' -6(3) . .
C19' C18 C18' C17' 114(3) . .
C19 C18 C18' C19' 4(3) . .
C17 C18 C18' C19' -119(3) . .
C17' C18 C18' C19' -114(3) . .
C19 C18 C18' C17 124(3) . .
C17' C18 C18' C17 6(3) . .
C19' C18 C18' C17 119(3) . .
C17 C17' C18' C18 11(5) . .
C16 C17' C18' C18 -83(5) . .
C17 C17' C18' C19 78(5) . .
C16 C17' C18' C19 -16(5) . .
C18 C17' C18' C19 67(4) . .
C17 C17' C18' C19' 115(4) . .
C16 C17' C18' C19' 21(5) . .
C18 C17' C18' C19' 104(5) . .
C16 C17' C18' C17 -94(5) . .
C18 C17' C18' C17 -11(5) . .
C17' C17 C18' C18 -167(6) . .
C16 C17 C18' C18 -122(4) . .
C17' C17 C18' C19 -111(4) . .
C18 C17 C18' C19 56(4) . .
C16 C17 C18' C19 -66(3) . .
C18 C17 C18' C17' 167(6) . .
C16 C17 C18' C17' 45(3) . .
C17' C17 C18' C19' -79(5) . .
C18 C17 C18' C19' 88(5) . .
C16 C17 C18' C19' -34(4) . .
C18' C18 C19 C19' -7(5) . .
C17 C18 C19 C19' 77(6) . .
C17' C18 C19 C19' 50(5) . .
C18' C18 C19 C20 -98(5) . .
C17 C18 C19 C20 -14(6) . .
C17' C18 C19 C20 -41(5) . .
C19' C18 C19 C20 -91(5) . .
C17 C18 C19 C18' 84(5) . .
C17' C18 C19 C18' 57(3) . .
C19' C18 C19 C18' 7(5) . .
C18' C18 C19 C20' -68(4) . .
C17 C18 C19 C20' 17(6) . .
C17' C18 C19 C20' -11(5) . .
C19' C18 C19 C20' -60(4) . .
C18 C18' C19 C19' 173(5) . .
C17' C18' C19 C19' 100(4) . .
C17 C18' C19 C19' 127(4) . .
C18 C18' C19 C20 100(4) . .
C17' C18' C19 C20 27(5) . .
C19' C18' C19 C20 -73(4) . .
C17 C18' C19 C20 55(4) . .
C17' C18' C19 C18 -73(4) . .
C19' C18' C19 C18 -173(5) . .
C17 C18' C19 C18 -46(3) . .
C18 C18' C19 C20' 127(4) . .
C17' C18' C19 C20' 54(4) . .
C19' C18' C19 C20' -46(3) . .
C17 C18' C19 C20' 81(3) . .
C20 C19 C19' C20' 1(3) . .
C18 C19 C19' C20' -115(3) . .
C18' C19 C19' C20' -119(3) . .
C20 C19 C19' C18' 120(2) . .
C18 C19 C19' C18' 4(3) . .
C20' C19 C19' C18' 119(3) . .
C18 C19 C19' C20 -115(4) . .
C18' C19 C19' C20 -120(2) . .
C20' C19 C19' C20 -1(3) . .
C20 C19 C19' C18 115(4) . .
C18' C19 C19' C18 -4(3) . .
C20' C19 C19' C18 115(3) . .
C18 C18' C19' C19 -7(5) . .
C17' C18' C19' C19 -95(4) . .
C17 C18' C19' C19 -66(5) . .
C18 C18' C19' C20' 79(5) . .
C19 C18' C19' C20' 86(4) . .
C17' C18' C19' C20' -10(5) . .
C17 C18' C19' C20' 20(5) . .
C18 C18' C19' C20 48(5) . .
C19 C18' C19' C20 55(3) . .
C17' C18' C19' C20 -40(4) . .
C17 C18' C19' C20 -11(4) . .
C19 C18' C19' C18 7(5) . .
C17' C18' C19' C18 -88(4) . .
C17 C18' C19' C18 -59(4) . .
C18' C18 C19' C19 171(7) . .
C17 C18 C19' C19 -116(5) . .
C17' C18 C19' C19 -133(5) . .
C18' C18 C19' C20' -113(5) . .
C19 C18 C19' C20' 76(5) . .
C17 C18 C19' C20' -40(4) . .
C17' C18 C19' C20' -57(3) . .
C19 C18 C19' C18' -171(7) . .
C17 C18 C19' C18' 73(4) . .
C17' C18 C19' C18' 56(4) . .
C18' C18 C19' C20 -134(4) . .
C19 C18 C19' C20 56(4) . .
C17 C18 C19' C20 -60(3) . .
C17' C18 C19' C20 -77(3) . .
C19' C19 C20 C20' -1(5) . .
C18 C19 C20 C20' 111(5) . .
C18' C19 C20 C20' 71(5) . .
C19' C19 C20 C21 -82(5) . .
C18 C19 C20 C21 29(6) . .
C18' C19 C20 C21 -10(6) . .
C20' C19 C20 C21 -81(5) . .
C18 C19 C20 C19' 111(5) . .
C18' C19 C20 C19' 72(4) . .
C20' C19 C20 C19' 1(5) . .
C19 C19' C20 C20' 179(5) . .
C18' C19' C20 C20' 123(4) . .
C18 C19' C20 C20' 141(4) . .
C20' C19' C20 C19 -179(5) . .
C18' C19' C20 C19 -56(4) . .
C18 C19' C20 C19 -38(3) . .
C19 C19' C20 C21 116(4) . .
C20' C19' C20 C21 -63(4) . .
C18' C19' C20 C21 60(4) . .
C18 C19' C20 C21 78(3) . .
C19 C20 C20' C19' 1(3) . .
C21 C20 C20' C19' 122(2) . .
C19 C20 C20' C21 -122(3) . .
C19' C20 C20' C21 -122(2) . .
C21 C20 C20' C19 122(3) . .
C19' C20 C20' C19 -1(3) . .
C19 C19' C20' C20 -1(5) . .
C18' C19' C20' C20 -69(5) . .
C18 C19' C20' C20 -42(4) . .
C19 C19' C20' C21 63(5) . .
C18' C19' C20' C21 -5(5) . .
C20 C19' C20' C21 64(4) . .
C18 C19' C20' C21 22(4) . .
C18' C19' C20' C19 -68(4) . .
C20 C19' C20' C19 1(5) . .
C18 C19' C20' C19 -41(3) . .
C19' C19 C20' C20 179(6) . .
C18 C19 C20' C20 -85(5) . .
C18' C19 C20' C20 -118(5) . .
C20 C19 C20' C19' -179(6) . .
C18 C19 C20' C19' 96(5) . .
C18' C19 C20' C19' 63(4) . .
C19' C19 C20' C21 -126(4) . .
C20 C19 C20' C21 55(4) . .
C18 C19 C20' C21 -30(4) . .
C18' C19 C20' C21 -63(3) . .
C17' C16 C21 C20 32(3) . .
C13 C16 C21 C20 -172(2) . .
C17 C16 C21 C20 -1(3) . .
C17' C16 C21 C20' -2(3) . .
C13 C16 C21 C20' 154(2) . .
C17 C16 C21 C20' -35(3) . .
C17' C16 C21 C22 -169(2) . .
C13 C16 C21 C22 -13(3) . .
C17 C16 C21 C22 158(2) . .
C20' C20 C21 C16 -115(4) . .
C19 C20 C21 C16 -22(5) . .
C19' C20 C21 C16 -58(4) . .
C19 C20 C21 C20' 94(5) . .
C19' C20 C21 C20' 57(3) . .
C20' C20 C21 C22 85(4) . .
C19 C20 C21 C22 179(3) . .
C19' C20 C21 C22 142(3) . .
C20 C20' C21 C16 82(4) . .
C19' C20' C21 C16 12(4) . .
C19 C20' C21 C16 38(3) . .
C19' C20' C21 C20 -70(4) . .
C19 C20' C21 C20 -44(3) . .
C20 C20' C21 C22 -110(4) . .
C19' C20' C21 C22 180(3) . .
C19 C20' C21 C22 -154(2) . .
C16 C21 C22 O7 145(2) . .
C20 C21 C22 O7 -58(3) . .
C20' C21 C22 O7 -24(3) . .
C16 C21 C22 O6 -40(3) . .
C20 C21 C22 O6 117(2) . .
C20' C21 C22 O6 151.5(18) . .
C16 C21 C22 Pb4 -106(7) . 2_556
C20 C21 C22 Pb4 52(9) . 2_556
C20' C21 C22 Pb4 86(8) . 2_556
C28 C23 C24 C25 -2.3(19) . .
C29 C23 C24 C25 -178.0(11) . .
C23 C24 C25 C26 3.4(19) . .
C23 C24 C25 C30 -177.8(12) . .
C24 C25 C26 C27 -4(2) . .
C30 C25 C26 C27 177.3(12) . .
C25 C26 C27 O12 -178.8(12) . .
C25 C26 C27 C28 3(2) . .
C24 C23 C28 C27 1.7(19) . .
C29 C23 C28 C27 177.4(12) . .
O12 C27 C28 C23 -179.9(13) . .
C26 C27 C28 C23 -2(2) . .
C28 C23 C29 O9 -172.2(12) . .
C24 C23 C29 O9 3.6(18) . .
C28 C23 C29 O8 11.7(18) . .
C24 C23 C29 O8 -172.5(13) . .
C26 C25 C30 O10 25.0(19) . .
C24 C25 C30 O10 -153.8(13) . .
C26 C25 C30 O11 -152.5(12) . .
C24 C25 C30 O11 28.7(19) . .
O12 C31 C32 C37 -158.5(16) . .
O12 C31 C32 C33 14(2) . .
C37 C32 C33 C34 1(2) . .
C31 C32 C33 C34 -170.8(15) . .
C32 C33 C34 C35 -2(2) . .
C33 C34 C35 C36 -1(2) . .
C33 C34 C35 C38 177.8(12) . .
C34 C35 C36 C37 3(2) . .
C38 C35 C36 C37 -175.3(14) . .
C33 C32 C37 C36 1(3) . .
C31 C32 C37 C36 173.4(15) . .
C35 C36 C37 C32 -4(2) . .
C34 C35 C38 C39 41.7(18) . .
C36 C35 C38 C39 -140.0(13) . .
C34 C35 C38 C43 -138.3(13) . .
C36 C35 C38 C43 40.0(17) . .
C43 C38 C39 C40 1(2) . .
C35 C38 C39 C40 -179.4(12) . .
C38 C39 C40 C41 -2(2) . .
C39 C40 C41 C42 0(2) . .
C40 C41 C42 C43 2(2) . .
C41 C42 C43 C38 -3.2(19) . .
C41 C42 C43 C44 174.1(12) . .
C39 C38 C43 C42 1.7(17) . .
C35 C38 C43 C42 -178.2(11) . .
C39 C38 C43 C44 -175.3(11) . .
C35 C38 C43 C44 4.7(17) . .
C42 C43 C44 O14' 86(2) . .
C38 C43 C44 O14' -96(2) . .
C42 C43 C44 O13 -108.1(14) . .
C38 C43 C44 O13 69.1(16) . .
C42 C43 C44 O14 51(2) . .
C38 C43 C44 O14 -131.9(18) . .
O2 C7 O1 Pb2 -37(2) . .
C1 C7 O1 Pb2 146.9(9) . .
O15 Pb2 O1 C7 113.6(12) . .
O13 Pb2 O1 C7 132.6(10) 1_545 .
O11 Pb2 O1 C7 43.0(11) 2_457 .
O9 Pb2 O1 C7 -169.4(11) . .
O1 C7 O2 Pb1 -38.6(18) . .
C1 C7 O2 Pb1 136.8(11) . .
O2 Pb1 O2 C7 -128(100) 2_557 .
O15 Pb1 O2 C7 33.8(9) . .
O15 Pb1 O2 C7 -146.2(9) 2_557 .
O11 Pb1 O2 C7 99.4(9) 2_457 .
O11 Pb1 O2 C7 -80.6(9) 1_655 .
O10 Pb1 O2 C7 146.3(9) 2_457 .
O10 Pb1 O2 C7 -33.7(9) 1_655 .
O4 C8 O3 Pb4 -0.9(16) . .
C5 C8 O3 Pb4 -179.4(10) . .
O6 Pb4 O3 C8 78.7(9) 2_556 .
O2W Pb4 O3 C8 -161.4(11) 2_577 .
O7 Pb4 O3 C8 132.2(10) 2_556 .
O4 Pb4 O3 C8 0.5(8) . .
O6 Pb4 O3 C8 17.2(11) 1_565 .
O2W' Pb4 O3 C8 -147.3(11) 2_577 .
C22 Pb4 O3 C8 105.1(10) 2_556 .
O3 C8 O4 Pb4 0.8(14) . .
C5 C8 O4 Pb4 179.3(12) . .
O6 Pb4 O4 C8 -94.0(9) 2_556 .
O3 Pb4 O4 C8 -0.5(8) . .
O2W Pb4 O4 C8 29.3(15) 2_577 .
O7 Pb4 O4 C8 -49.5(9) 2_556 .
O6 Pb4 O4 C8 -165.0(9) 1_565 .
O2W' Pb4 O4 C8 30.1(10) 2_577 .
C22 Pb4 O4 C8 -72.7(9) 2_556 .
C2 C3 O5 C9 -153.3(14) . .
C4 C3 O5 C9 25(2) . .
C10 C9 O5 C3 167.7(12) . .
O7 C22 O6 Pb4 4.1(17) . 2_556
C21 C22 O6 Pb4 -171.0(14) . 2_556
O7 C22 O6 Pb4 149.0(13) . 1_545
C21 C22 O6 Pb4 -26(2) . 1_545
Pb4 C22 O6 Pb4 144.8(15) 2_556 1_545
O6 C22 O7 Pb4 -3.9(16) . 2_556
C21 C22 O7 Pb4 171.2(15) . 2_556
O9 C29 O8 Pb3 -6.9(15) . .
C23 C29 O8 Pb3 169.0(10) . .
O15 Pb3 O8 C29 -57.0(9) . .
O1W Pb3 O8 C29 -141.6(9) . .
O9 Pb3 O8 C29 3.5(8) . .
O10 Pb3 O8 C29 -122.3(9) 1_655 .
O8 C29 O9 Pb2 100.7(15) . .
C23 C29 O9 Pb2 -75.1(15) . .
O8 C29 O9 Pb3 6.6(14) . .
C23 C29 O9 Pb3 -169.3(10) . .
O15 Pb2 O9 C29 -67.6(10) . .
O13 Pb2 O9 C29 20.9(10) 1_545 .
O11 Pb2 O9 C29 -54.7(12) 2_457 .
O1 Pb2 O9 C29 -136.7(11) . .
O15 Pb2 O9 Pb3 26.1(3) . .
O13 Pb2 O9 Pb3 114.6(3) 1_545 .
O11 Pb2 O9 Pb3 38.9(6) 2_457 .
O1 Pb2 O9 Pb3 -43.0(3) . .
O15 Pb3 O9 C29 110.1(8) . .
O1W Pb3 O9 C29 34.8(9) . .
O8 Pb3 O9 C29 -3.5(8) . .
O10 Pb3 O9 C29 137.9(8) 1_655 .
O15 Pb3 O9 Pb2 -26.9(2) . .
O1W Pb3 O9 Pb2 -102.2(4) . .
O8 Pb3 O9 Pb2 -140.5(5) . .
O10 Pb3 O9 Pb2 0.9(6) 1_655 .
O11 C30 O10 Pb3 -154(3) . 1_455
C25 C30 O10 Pb3 28(5) . 1_455
O11 C30 O10 Pb1 16.2(13) . 1_455
C25 C30 O10 Pb1 -161.4(11) . 1_455
O10 C30 O11 Pb2 -123.5(13) . 2_457
C25 C30 O11 Pb2 54.0(18) . 2_457
O10 C30 O11 Pb1 -16.4(14) . 1_455
C25 C30 O11 Pb1 161.1(10) . 1_455
C32 C31 O12 C27 162.4(13) . .
C28 C27 O12 C31 -1(2) . .
C26 C27 O12 C31 -179.2(15) . .
O14' C44 O13 Pb2 -25(2) . 1_565
O14 C44 O13 Pb2 11(2) . 1_565
C43 C44 O13 Pb2 171.0(8) . 1_565
O13 C44 O14 O14' -111(3) . .
C43 C44 O14 O14' 91(3) . .
O13 C44 O14' O14 89(4) . .
C43 C44 O14' O14 -107(3) . .
O1W Pb3 O15 Pb2 151.5(3) . .
O8 Pb3 O15 Pb2 76.3(3) . .
O9 Pb3 O15 Pb2 31.5(3) . .
O10 Pb3 O15 Pb2 -130.8(4) 1_655 .
O1W Pb3 O15 Pb1 -100.4(3) . .
O8 Pb3 O15 Pb1 -175.7(3) . .
O9 Pb3 O15 Pb1 139.5(3) . .
O10 Pb3 O15 Pb1 -22.8(3) 1_655 .
O13 Pb2 O15 Pb3 -122.4(3) 1_545 .
O11 Pb2 O15 Pb3 154.4(4) 2_457 .
O9 Pb2 O15 Pb3 -32.8(3) . .
O1 Pb2 O15 Pb3 49.2(4) . .
O13 Pb2 O15 Pb1 121.1(3) 1_545 .
O11 Pb2 O15 Pb1 37.8(3) 2_457 .
O9 Pb2 O15 Pb1 -149.3(3) . .
O1 Pb2 O15 Pb1 -67.4(3) . .
O2 Pb1 O15 Pb3 110.0(3) 2_557 .
O2 Pb1 O15 Pb3 -70.0(3) . .
O15 Pb1 O15 Pb3 -160(100) 2_557 .
O11 Pb1 O15 Pb3 -150.8(4) 2_457 .
O11 Pb1 O15 Pb3 29.2(4) 1_655 .
O10 Pb1 O15 Pb3 -156.7(3) 2_457 .
O10 Pb1 O15 Pb3 23.3(3) 1_655 .
O2 Pb1 O15 Pb2 -135.6(3) 2_557 .
O2 Pb1 O15 Pb2 44.4(3) . .
O15 Pb1 O15 Pb2 -45(100) 2_557 .
O11 Pb1 O15 Pb2 -36.4(3) 2_457 .
O11 Pb1 O15 Pb2 143.6(3) 1_655 .
O10 Pb1 O15 Pb2 -42.3(4) 2_457 .
O10 Pb1 O15 Pb2 137.7(4) 1_655 .
